data_1522788
loop_
_publ_author_name
'Rooksby, H.W.'
'Lewis, B.'

_publ_section_title
;
 Relations between the structures of phases in the system
 platinum-molybdenum
;
_journal_name_full 'Journal of the Less-Common Metals'
_journal_page_first 451
_journal_page_last 460
_journal_volume 6
_journal_year 1964
_chemical_formula_sum 'Mo3 Pt'
_space_group_IT_number 223
_symmetry_space_group_name_Hall '-P 4n 2 3'
_symmetry_space_group_name_H-M 'P m -3 n'
_cell_angle_alpha 90
_cell_angle_beta 90
_cell_angle_gamma 90
_cell_formula_units_Z 2
_cell_length_a 4.987
_cell_length_b 4.987
_cell_length_c 4.987
_cell_volume 124.028
_citation_journal_id_ASTM JCOMAH
_cod_data_source_file Rooksby_JCOMAH_1964_1258.cif
_cod_data_source_block Mo3Pt1
_cod_original_cell_volume 124.0275
_cod_original_formula_sum 'Mo3 Pt1'
_cod_database_code 1522788

loop_
_symmetry_equiv_pos_as_xyz
x,y,z
-y+1/2,x+1/2,z+1/2
-x,-y,z
y+1/2,-x+1/2,z+1/2
x,-y,-z
y+1/2,x+1/2,-z+1/2
-x,y,-z
-y+1/2,-x+1/2,-z+1/2
z,x,y
-x+1/2,z+1/2,y+1/2
-z,-x,y
x+1/2,-z+1/2,y+1/2
z,-x,-y
x+1/2,z+1/2,-y+1/2
-z,x,-y
-x+1/2,-z+1/2,-y+1/2
y,z,x
y,-z,-x
z+1/2,y+1/2,-x+1/2
-y,z,-x
-z+1/2,-y+1/2,-x+1/2
-y,-z,x
z+1/2,-y+1/2,x+1/2
-z+1/2,y+1/2,x+1/2
-x,-y,-z
y-1/2,-x-1/2,-z-1/2
x,y,-z
-y-1/2,x-1/2,-z-1/2
-x,y,z
-y-1/2,-x-1/2,z-1/2
x,-y,z
y-1/2,x-1/2,z-1/2
-z,-x,-y
x-1/2,-z-1/2,-y-1/2
z,x,-y
-x-1/2,z-1/2,-y-1/2
-z,x,y
-x-1/2,-z-1/2,y-1/2
z,-x,y
x-1/2,z-1/2,y-1/2
-y,-z,-x
-y,z,x
-z-1/2,-y-1/2,x-1/2
y,-z,x
z-1/2,y-1/2,x-1/2
y,z,-x
-z-1/2,y-1/2,-x-1/2
z-1/2,-y-1/2,-x-1/2

loop_
_atom_site_label
_atom_site_type_symbol
_atom_site_fract_x
_atom_site_fract_y
_atom_site_fract_z
_atom_site_occupancy
_atom_site_U_iso_or_equiv
Mo1 Mo 0.25 0 0.5 1 0.0
Pt1 Pt 0 0 0 1 0.0
